data_4081923
loop_
_publ_author_name
'Xu, Wengang'
'Sun, Hongjian'
'Xiong, Zichang'
'Li, Xiaoyan'

_publ_section_title
;
 Acid-Promoted Selective Carbon--Fluorine Bond Activation and
 Functionalization of Hexafluoropropene by Nickel Complexes Supported with
 Phosphine Ligands
;
_journal_issue 23
_journal_name_full Organometallics
_journal_page_first 7122
_journal_paper_doi 10.1021/om400782v
_journal_volume 32
_journal_year 2013
_chemical_formula_moiety 'C9 H18 Cl F5 Ni P2'
_chemical_formula_sum 'C9 H18 Cl F5 Ni P2'
_chemical_formula_weight 377.33
_chemical_name_systematic
; 
 ? 
;
_space_group_IT_number 62
_symmetry_cell_setting orthorhombic
_symmetry_space_group_name_Hall '-P 2ac 2n'
_symmetry_space_group_name_H-M 'P n m a'
_atom_sites_solution_hydrogens geom
_atom_sites_solution_primary direct
_atom_sites_solution_secondary difmap
_audit_creation_method SHELXL-97
_cell_angle_alpha 90.00
_cell_angle_beta 90.00
_cell_angle_gamma 90.00
_cell_formula_units_Z 4
_cell_length_a 9.6362(19)
_cell_length_b 10.862(2)
_cell_length_c 15.977(3)
_cell_measurement_reflns_used 2236
_cell_measurement_temperature 153(2)
_cell_measurement_theta_max 24.7
_cell_measurement_theta_min 2.5
_cell_volume 1672.3(5)
_computing_cell_refinement 'Bruker XSCANS'
_computing_data_collection 'Bruker XSCANS'
_computing_data_reduction 'Bruker SHELXTL'
_computing_molecular_graphics 'Bruker SHELXTL'
_computing_publication_material 'Bruker SHELXTL'
_computing_structure_refinement 'SHELXL-97 (Sheldrick, 1997)'
_computing_structure_solution 'SHELXS-97 (Sheldrick, 1990)'
_diffrn_ambient_temperature 153(2)
_diffrn_measured_fraction_theta_full 0.995
_diffrn_measured_fraction_theta_max 0.995
_diffrn_measurement_device_type 'CCD area detector'
_diffrn_measurement_method '\w scans'
_diffrn_radiation_monochromator graphite
_diffrn_radiation_source 'fine-focus sealed tube'
_diffrn_radiation_type MoK\a
_diffrn_radiation_wavelength 0.71073
_diffrn_reflns_av_R_equivalents 0.0401
_diffrn_reflns_av_sigmaI/netI 0.0342
_diffrn_reflns_limit_h_max 12
_diffrn_reflns_limit_h_min -12
_diffrn_reflns_limit_k_max 14
_diffrn_reflns_limit_k_min -13
_diffrn_reflns_limit_l_max 20
_diffrn_reflns_limit_l_min -16
_diffrn_reflns_number 9152
_diffrn_reflns_theta_full 27.40
_diffrn_reflns_theta_max 27.40
_diffrn_reflns_theta_min 2.27
_exptl_absorpt_coefficient_mu 1.540
_exptl_absorpt_correction_T_max 0.7690
_exptl_absorpt_correction_T_min 0.7481
_exptl_absorpt_correction_type multi-scan
_exptl_absorpt_process_details SADABS
_exptl_crystal_colour light-yellow
_exptl_crystal_density_diffrn 1.499
_exptl_crystal_density_method 'not measured'
_exptl_crystal_description block
_exptl_crystal_F_000 768
_exptl_crystal_size_max 0.20
_exptl_crystal_size_mid 0.19
_exptl_crystal_size_min 0.18
_refine_diff_density_max 0.534
_refine_diff_density_min -0.648
_refine_diff_density_rms 0.101
_refine_ls_extinction_method none
_refine_ls_goodness_of_fit_ref 1.075
_refine_ls_hydrogen_treatment constr
_refine_ls_matrix_type full
_refine_ls_number_parameters 98
_refine_ls_number_reflns 1990
_refine_ls_number_restraints 54
_refine_ls_restrained_S_all 1.129
_refine_ls_R_factor_all 0.0929
_refine_ls_R_factor_gt 0.0679
_refine_ls_shift/su_max 0.001
_refine_ls_shift/su_mean 0.000
_refine_ls_structure_factor_coef Fsqd
_refine_ls_weighting_details 'calc w=1/[\s^2^(Fo^2^)+(0.0889P)^2^+3.4826P] where P=(Fo^2^+2Fc^2^)/3'
_refine_ls_weighting_scheme calc
_refine_ls_wR_factor_gt 0.1845
_refine_ls_wR_factor_ref 0.2036
_reflns_number_gt 1392
_reflns_number_total 1990
_reflns_threshold_expression >2sigma(I)
_cod_data_source_file om400782v_si_002.cif
_cod_data_source_block complex2
_cod_original_cell_volume 1672.3(6)
_cod_original_sg_symbol_Hall -P2ac2n
_cod_original_sg_symbol_H-M Pnma
_cod_database_code 4081923

loop_
_symmetry_equiv_pos_as_xyz
'x, y, z'
'-x+1/2, -y, z+1/2'
'x+1/2, -y+1/2, -z+1/2'
'-x, y+1/2, -z'
'-x, -y, -z'
'x-1/2, y, -z-1/2'
'-x-1/2, y-1/2, z-1/2'
'x, -y-1/2, z'

loop_
_atom_site_label
_atom_site_type_symbol
_atom_site_fract_x
_atom_site_fract_y
_atom_site_fract_z
_atom_site_U_iso_or_equiv
_atom_site_adp_type
_atom_site_occupancy
_atom_site_symmetry_multiplicity
_atom_site_calc_flag
_atom_site_refinement_flags
_atom_site_disorder_assembly
_atom_site_disorder_group
Ni1 Ni 0.82880(9) 0.2500 0.47322(5) 0.0492(3) Uani 1 2 d S A .
Cl1 Cl 0.9984(3) 0.2500 0.38270(16) 0.1143(11) Uani 1 2 d S . .
P1 P 0.6818(2) 0.2500 0.36623(12) 0.0572(5) Uani 1 2 d S . .
P2 P 0.9845(3) 0.2500 0.57480(15) 0.0835(8) Uani 1 2 d S . .
C1 C 0.6811(9) 0.2500 0.5508(6) 0.074(2) Uani 1 2 d SDU . .
C2 C 0.620(2) 0.3419(18) 0.5774(13) 0.089(4) Uiso 0.50 1 d PU A -1
F1 F 0.6927(13) 0.4692(12) 0.5647(9) 0.126(5) Uiso 0.50 1 d P A -1
F2 F 0.5393(13) 0.3905(12) 0.6384(7) 0.128(4) Uiso 0.50 1 d P A -1
C3 C 0.626(2) 0.1224(15) 0.5800(12) 0.088(4) Uiso 0.50 1 d PDU A -1
F3A F 0.648(3) 0.138(3) 0.6688(14) 0.132(8) Uiso 0.25 1 d PD A -1
F4A F 0.4798(18) 0.1240(19) 0.5828(13) 0.101(6) Uiso 0.25 1 d PD A -1
F5A F 0.649(3) 0.0385(18) 0.5351(13) 0.077(5) Uiso 0.25 1 d PD A -1
F3B F 0.693(4) 0.087(4) 0.642(2) 0.186(13) Uiso 0.25 1 d PD A -1
F4B F 0.593(3) 0.059(2) 0.5237(14) 0.121(9) Uiso 0.25 1 d PD A -1
F5B F 0.4868(16) 0.1649(16) 0.6181(11) 0.078(4) Uiso 0.25 1 d PD A -1
C4 C 0.4951(9) 0.2500 0.3834(7) 0.089(3) Uani 1 2 d SU . .
H4A H 0.4703 0.1810 0.4178 0.134 Uiso 0.50 1 calc PR . .
H4B H 0.4481 0.2441 0.3306 0.134 Uiso 0.50 1 calc PR . .
H4C H 0.4685 0.3249 0.4110 0.134 Uiso 0.50 1 calc PR . .
C5 C 0.7044(8) 0.1177(6) 0.2985(4) 0.0842(19) Uani 1 1 d U . .
H5A H 0.6726 0.0450 0.3268 0.126 Uiso 1 1 calc R . .
H5B H 0.8008 0.1087 0.2848 0.126 Uiso 1 1 calc R . .
H5C H 0.6516 0.1292 0.2482 0.126 Uiso 1 1 calc R . .
C6 C 1.136(2) 0.139(2) 0.5497(13) 0.130(6) Uiso 0.50 1 d PU B -1
H6A H 1.1158 0.0946 0.4994 0.195 Uiso 0.50 1 calc PR B -1
H6B H 1.1485 0.0828 0.5952 0.195 Uiso 0.50 1 calc PR B -1
H6C H 1.2199 0.1861 0.5420 0.195 Uiso 0.50 1 calc PR B -1
C7 C 0.935(2) 0.1780(17) 0.6762(11) 0.128(5) Uiso 0.50 1 d PU B -1
H7A H 1.0002 0.2020 0.7186 0.192 Uiso 0.50 1 calc PR B -1
H7B H 0.9357 0.0900 0.6704 0.192 Uiso 0.50 1 calc PR B -1
H7C H 0.8437 0.2048 0.6918 0.192 Uiso 0.50 1 calc PR B -1
C8 C 1.0640(19) 0.3812(18) 0.5988(12) 0.120(5) Uiso 0.50 1 d PU B -1
H8A H 1.1040 0.4162 0.5492 0.180 Uiso 0.50 1 calc PR B -1
H8B H 1.1359 0.3655 0.6390 0.180 Uiso 0.50 1 calc PR B -1
H8C H 0.9979 0.4378 0.6221 0.180 Uiso 0.50 1 calc PR B -1

loop_
_atom_site_aniso_label
_atom_site_aniso_U_11
_atom_site_aniso_U_22
_atom_site_aniso_U_33
_atom_site_aniso_U_23
_atom_site_aniso_U_13
_atom_site_aniso_U_12
Ni1 0.0525(6) 0.0583(6) 0.0368(5) 0.000 -0.0009(4) 0.000
Cl1 0.0657(14) 0.208(4) 0.0689(14) 0.000 0.0202(11) 0.000
P1 0.0645(12) 0.0561(11) 0.0510(10) 0.000 -0.0139(9) 0.000
P2 0.0894(17) 0.0949(17) 0.0662(14) 0.000 -0.0338(13) 0.000
C1 0.073(4) 0.082(4) 0.067(4) 0.000 0.012(4) 0.000
C4 0.073(5) 0.097(6) 0.098(6) 0.000 -0.014(5) 0.000
C5 0.111(5) 0.070(4) 0.071(4) -0.013(3) -0.026(4) 0.008(4)

loop_
_atom_type_symbol
_atom_type_description
_atom_type_scat_dispersion_real
_atom_type_scat_dispersion_imag
_atom_type_scat_source
C C 0.0033 0.0016 'International Tables Vol C Tables 4.2.6.8 and 6.1.1.4'
H H 0.0000 0.0000 'International Tables Vol C Tables 4.2.6.8 and 6.1.1.4'
F F 0.0171 0.0103 'International Tables Vol C Tables 4.2.6.8 and 6.1.1.4'
P P 0.1023 0.0942 'International Tables Vol C Tables 4.2.6.8 and 6.1.1.4'
Cl Cl 0.1484 0.1585 'International Tables Vol C Tables 4.2.6.8 and 6.1.1.4'
Ni Ni 0.3393 1.1124 'International Tables Vol C Tables 4.2.6.8 and 6.1.1.4'

loop_
_geom_angle_atom_site_label_1
_geom_angle_atom_site_label_2
_geom_angle_atom_site_label_3
_geom_angle
_geom_angle_site_symmetry_1
_geom_angle_site_symmetry_3
C1 Ni1 Cl1 179.6(3) . .
C1 Ni1 P2 91.7(3) . .
Cl1 Ni1 P2 88.75(11) . .
C1 Ni1 P1 91.4(3) . .
Cl1 Ni1 P1 88.13(10) . .
P2 Ni1 P1 176.88(10) . .
C5 P1 C5 105.0(5) . 8_565
C5 P1 C4 102.0(3) . .
C5 P1 C4 102.0(3) 8_565 .
C5 P1 Ni1 112.5(2) . .
C5 P1 Ni1 112.5(2) 8_565 .
C4 P1 Ni1 120.9(4) . .
C8 P2 C8 118.0(13) . 8_565
C8 P2 C7 63.7(9) . 8_565
C8 P2 C7 106.1(9) 8_565 8_565
C8 P2 C7 106.1(9) . .
C8 P2 C7 63.7(9) 8_565 .
C7 P2 C7 49.7(12) 8_565 .
C8 P2 C6 33.7(8) . 8_565
C8 P2 C6 103.4(10) 8_565 8_565
C7 P2 C6 96.5(9) 8_565 8_565
C7 P2 C6 129.5(9) . 8_565
C8 P2 C6 103.4(10) . .
C8 P2 C6 33.7(8) 8_565 .
C7 P2 C6 129.5(8) 8_565 .
C7 P2 C6 96.5(9) . .
C6 P2 C6 76.7(14) 8_565 .
C8 P2 Ni1 118.8(6) . .
C8 P2 Ni1 118.8(7) 8_565 .
C7 P2 Ni1 117.7(6) 8_565 .
C7 P2 Ni1 117.7(6) . .
C6 P2 Ni1 111.2(6) 8_565 .
C6 P2 Ni1 111.2(6) . .
C2 C1 C2 107.7(19) 8_565 .
C2 C1 C3 9.7(14) 8_565 .
C2 C1 C3 117.0(10) . .
C2 C1 C3 117.0(10) 8_565 8_565
C2 C1 C3 9.7(14) . 8_565
C3 C1 C3 126.2(15) . 8_565
C2 C1 Ni1 126.0(10) 8_565 .
C2 C1 Ni1 126.0(10) . .
C3 C1 Ni1 116.9(8) . .
C3 C1 Ni1 116.9(8) 8_565 .
F2 C2 C1 146.9(18) . .
F2 C2 F1 90.4(13) . .
C1 C2 F1 116.9(15) . .
F3B C3 F4B 124(3) . .
F3B C3 F4A 120(2) . .
F4B C3 F4A 76(2) . .
F3B C3 F5A 98(3) . .
F4B C3 F5A 30.1(15) . .
F4A C3 F5A 102(2) . .
F3B C3 F5B 104(2) . .
F4B C3 F5B 104(2) . .
F4A C3 F5B 27.7(9) . .
F5A C3 F5B 129(2) . .
F3B C3 F3A 35(2) . .
F4B C3 F3A 149(2) . .
F4A C3 F3A 96.6(17) . .
F5A C3 F3A 131(2) . .
F5B C3 F3A 72.9(15) . .
F3B C3 C1 110(2) . .
F4B C3 C1 112.8(19) . .
F4A C3 C1 109.7(15) . .
F5A C3 C1 116.3(17) . .
F5B C3 C1 98.4(12) . .
F3A C3 C1 97.9(15) . .
F3B F3A C3 59(3) . .
F5B F4A C3 86(2) . .
F5B F4A F4B 132(3) . .
C3 F4A F4B 45.5(11) . .
F4B F5A C3 75(3) . .
F4B F5A F3B 112(4) . .
C3 F5A F3B 42.0(15) . .
F3A F3B C3 86(3) . .
F3A F3B F5A 124(3) . .
C3 F3B F5A 39.6(15) . .
F5A F4B C3 75(3) . .
F5A F4B F4A 126(4) . .
C3 F4B F4A 58.6(16) . .
F4A F5B C3 66(2) . .
P1 C4 H4A 109.5 . .
P1 C4 H4B 109.5 . .
H4A C4 H4B 109.5 . .
P1 C4 H4C 109.5 . .
H4A C4 H4C 109.5 . .
H4B C4 H4C 109.5 . .
P1 C5 H5A 109.5 . .
P1 C5 H5B 109.5 . .
H5A C5 H5B 109.5 . .
P1 C5 H5C 109.5 . .
H5A C5 H5C 109.5 . .
H5B C5 H5C 109.5 . .
P2 C6 H6A 109.5 . .
P2 C6 H6B 109.5 . .
H6A C6 H6B 109.5 . .
P2 C6 H6C 109.5 . .
H6A C6 H6C 109.5 . .
H6B C6 H6C 109.5 . .
P2 C7 H7A 109.5 . .
P2 C7 H7B 109.5 . .
H7A C7 H7B 109.5 . .
P2 C7 H7C 109.5 . .
H7A C7 H7C 109.5 . .
H7B C7 H7C 109.5 . .
P2 C8 H8A 109.5 . .
P2 C8 H8B 109.5 . .
H8A C8 H8B 109.5 . .
P2 C8 H8C 109.5 . .
H8A C8 H8C 109.5 . .
H8B C8 H8C 109.5 . .

loop_
_geom_bond_atom_site_label_1
_geom_bond_atom_site_label_2
_geom_bond_distance
_geom_bond_site_symmetry_2
Ni1 C1 1.888(9) .
Ni1 Cl1 2.182(2) .
Ni1 P2 2.211(2) .
Ni1 P1 2.220(2) .
P1 C5 1.812(6) .
P1 C5 1.812(6) 8_565
P1 C4 1.820(9) .
P2 C8 1.663(19) .
P2 C8 1.663(19) 8_565
P2 C7 1.861(18) 8_565
P2 C7 1.861(18) .
P2 C6 1.93(2) 8_565
P2 C6 1.93(2) .
C1 C2 1.24(2) 8_565
C1 C2 1.24(2) .
C1 C3 1.555(17) .
C1 C3 1.555(17) 8_565
C2 F2 1.35(2) .
C2 F1 1.57(2) .
C3 F3B 1.24(3) .
C3 F4B 1.18(2) .
C3 F4A 1.41(2) .
C3 F5A 1.18(2) .
C3 F5B 1.55(2) .
C3 F3A 1.45(3) .
F3A F3B 0.83(4) .
F4A F5B 0.72(2) .
F4A F4B 1.61(3) .
F5A F4B 0.61(3) .
F5A F3B 1.83(4) .
C4 H4A 0.9600 .
C4 H4B 0.9600 .
C4 H4C 0.9600 .
C5 H5A 0.9600 .
C5 H5B 0.9600 .
C5 H5C 0.9600 .
C6 H6A 0.9600 .
C6 H6B 0.9600 .
C6 H6C 0.9600 .
C7 H7A 0.9600 .
C7 H7B 0.9600 .
C7 H7C 0.9600 .
C8 H8A 0.9600 .
C8 H8B 0.9600 .
C8 H8C 0.9600 .
